data_7006645
loop_
_publ_author_name
'Schneider, Sabine K.'
'Julius, Gerrit R.'
'Loschen, Christoph'
'Raubenheimer, Helgard G.'
'Frenking, Gernot'
'Herrmann, Wolfgang A.'

_publ_section_title
;
 A first structural and theoretical comparison of pyridinylidene-type
 rNHC (remote N-heterocyclic carbene) and NHC complexes of Ni(II)
 obtained by oxidative substitution.
;
_journal_issue 9
_journal_name_full 'Dalton transactions (Cambridge, England : 2003)'
_journal_page_first 1226
_journal_page_last 1233
_journal_paper_doi 10.1039/b512419k
_journal_year 2006
_chemical_formula_moiety 'C47 H41 Cl N Ni O P2, 2(C H2 Cl2), B F4'
_chemical_formula_sum 'C49 H45 B Cl5 F4 N Ni O P2'
_chemical_formula_weight 1048.57
_chemical_name_systematic
;
?
;
_space_group_IT_number 57
_symmetry_cell_setting orthorhombic
_symmetry_space_group_name_Hall '-P 2c 2b'
_symmetry_space_group_name_H-M 'P b c m'
_atom_sites_solution_hydrogens geom
_atom_sites_solution_primary direct
_atom_sites_solution_secondary difmap
_audit_creation_method SHELXL-97
_cell_angle_alpha 90.00
_cell_angle_beta 90.00
_cell_angle_gamma 90.00
_cell_formula_units_Z 4
_cell_length_a 10.8783(9)
_cell_length_b 19.9993(16)
_cell_length_c 22.3327(18)
_cell_measurement_reflns_used 1358
_cell_measurement_temperature 100(2)
_cell_measurement_theta_max 20.49
_cell_measurement_theta_min 2.61
_cell_volume 4858.7(7)
_computing_cell_refinement 'SAINT (Bruker, 2002)'
_computing_data_collection 'SMART (Bruker, 2001)'
_computing_data_reduction SAINT
_computing_molecular_graphics 'ORTEP3 for Windows (Farrugia, 1997)'
_computing_publication_material 'SHELXL-97 (Sheldrick, 1997)'
_computing_structure_refinement 'SHELXL-97 (Sheldrick, 1997)'
_computing_structure_solution 'SHELXS-97 (Sheldrick, 1997)'
_diffrn_ambient_temperature 100(2)
_diffrn_measured_fraction_theta_full 0.998
_diffrn_measured_fraction_theta_max 0.998
_diffrn_measurement_device_type 'Bruker APEX CCD area-detector'
_diffrn_measurement_method \w
_diffrn_radiation_monochromator graphite
_diffrn_radiation_source 'fine-focus sealed tube'
_diffrn_radiation_type MoK\a
_diffrn_radiation_wavelength 0.71073
_diffrn_reflns_av_R_equivalents 0.1096
_diffrn_reflns_av_sigmaI/netI 0.0801
_diffrn_reflns_limit_h_max 13
_diffrn_reflns_limit_h_min -13
_diffrn_reflns_limit_k_max 24
_diffrn_reflns_limit_k_min -21
_diffrn_reflns_limit_l_max 24
_diffrn_reflns_limit_l_min -27
_diffrn_reflns_number 25905
_diffrn_reflns_theta_full 25.68
_diffrn_reflns_theta_max 25.68
_diffrn_reflns_theta_min 1.82
_exptl_absorpt_coefficient_mu 0.793
_exptl_absorpt_correction_T_max 0.9249
_exptl_absorpt_correction_T_min 0.6287
_exptl_absorpt_correction_type multi-scan
_exptl_absorpt_process_details 'SADABS, Blessing, Acta Cryst. A51 (1995) 33-38'
_exptl_crystal_colour yellow
_exptl_crystal_density_diffrn 1.433
_exptl_crystal_density_method 'not measured'
_exptl_crystal_description block
_exptl_crystal_F_000 2152
_exptl_crystal_size_max 0.15
_exptl_crystal_size_mid 0.10
_exptl_crystal_size_min 0.10
_refine_diff_density_max 0.788
_refine_diff_density_min -0.552
_refine_diff_density_rms 0.089
_refine_ls_extinction_method none
_refine_ls_goodness_of_fit_ref 1.028
_refine_ls_hydrogen_treatment constr
_refine_ls_matrix_type full
_refine_ls_number_parameters 316
_refine_ls_number_reflns 4735
_refine_ls_number_restraints 0
_refine_ls_restrained_S_all 1.028
_refine_ls_R_factor_all 0.1018
_refine_ls_R_factor_gt 0.0608
_refine_ls_shift/su_max 0.001
_refine_ls_shift/su_mean 0.000
_refine_ls_structure_factor_coef Fsqd
_refine_ls_weighting_details 'calc w=1/[\s^2^(Fo^2^)+(0.0645P)^2^+4.6755P] where P=(Fo^2^+2Fc^2^)/3'
_refine_ls_weighting_scheme calc
_refine_ls_wR_factor_gt 0.1345
_refine_ls_wR_factor_ref 0.1520
_reflns_number_gt 3121
_reflns_number_total 4735
_reflns_threshold_expression >2sigma(I)
_cod_data_source_file b512419k.txt
_cod_data_source_block 9
_cod_original_sg_symbol_H-M Pbcm
_cod_database_code 7006645

loop_
_symmetry_equiv_pos_as_xyz
'x, y, z'
'-x, -y, z+1/2'
'x, -y+1/2, -z'
'-x, y+1/2, -z+1/2'
'-x, -y, -z'
'x, y, -z-1/2'
'-x, y-1/2, z'
'x, -y-1/2, z-1/2'

loop_
_atom_site_label
_atom_site_type_symbol
_atom_site_fract_x
_atom_site_fract_y
_atom_site_fract_z
_atom_site_U_iso_or_equiv
_atom_site_adp_type
_atom_site_occupancy
_atom_site_symmetry_multiplicity
_atom_site_calc_flag
_atom_site_refinement_flags
_atom_site_disorder_assembly
_atom_site_disorder_group
Ni1 Ni 0.52302(7) 0.99041(4) 0.2500 0.0170(2) Uani 1 2 d S . .
P1 P 0.52042(10) 0.98968(6) 0.35005(5) 0.0195(3) Uani 1 1 d . . .
Cl1 Cl 0.68635(13) 1.05661(8) 0.2500 0.0239(3) Uani 1 2 d S . .
O1 O 0.0494(4) 0.9375(2) 0.2500 0.0266(10) Uani 1 2 d S . .
C1 C 0.3846(5) 0.9346(3) 0.2500 0.0163(12) Uani 1 2 d S . .
C2 C 0.2667(5) 0.9597(3) 0.2500 0.0174(13) Uani 1 2 d S . .
H2 H 0.2542 1.0067 0.2500 0.021 Uiso 1 2 calc SR . .
N1 N 0.1791(4) 0.8499(2) 0.2500 0.0210(11) Uani 1 2 d S . .
C41 C 0.3910(4) 0.9467(2) 0.38594(17) 0.0208(9) Uani 1 1 d . . .
C5 C 0.3113(7) 0.7520(3) 0.2500 0.0304(16) Uani 1 2 d S . .
H5 H 0.2412 0.7237 0.2500 0.036 Uiso 1 2 calc SR . .
C9 C 0.4001(6) 0.8637(3) 0.2500 0.0208(13) Uani 1 2 d S . .
C21 C 0.5129(4) 1.0743(2) 0.37933(18) 0.0243(10) Uani 1 1 d . . .
C10 C 0.0711(6) 0.8053(3) 0.2500 0.0340(16) Uani 1 2 d S . .
H10A H 0.0700 0.7791 0.2871 0.051 Uiso 0.50 1 calc PR . .
H10B H 0.0757 0.7750 0.2156 0.051 Uiso 0.50 1 calc PR . .
H10C H -0.0041 0.8321 0.2474 0.051 Uiso 0.50 1 calc PR . .
C31 C 0.6502(4) 0.9471(2) 0.38497(19) 0.0239(10) Uani 1 1 d . . .
C24 C 0.4802(5) 1.2037(2) 0.42404(19) 0.0333(12) Uani 1 1 d . . .
H24 H 0.4688 1.2473 0.4399 0.040 Uiso 1 1 calc R . .
C42 C 0.2879(4) 0.9808(2) 0.4069(2) 0.0314(11) Uani 1 1 d . . .
H42 H 0.2854 1.0283 0.4060 0.038 Uiso 1 1 calc R . .
C3 C 0.1663(5) 0.9173(3) 0.2500 0.0202(13) Uani 1 2 d S . .
C8 C 0.5169(6) 0.8337(3) 0.2500 0.0244(14) Uani 1 2 d S . .
H8 H 0.5878 0.8614 0.2500 0.029 Uiso 1 2 calc SR . .
C45 C 0.2910(4) 0.8421(2) 0.40770(19) 0.0313(11) Uani 1 1 d . . .
H45 H 0.2918 0.7946 0.4070 0.038 Uiso 1 1 calc R . .
C4 C 0.2968(5) 0.8213(3) 0.2500 0.0189(13) Uani 1 2 d S . .
C22 C 0.5883(4) 1.0988(2) 0.42512(18) 0.0268(10) Uani 1 1 d . . .
H22 H 0.6506 1.0711 0.4416 0.032 Uiso 1 1 calc R . .
C23 C 0.5725(5) 1.1626(2) 0.44629(19) 0.0319(11) Uani 1 1 d . . .
H23 H 0.6257 1.1790 0.4767 0.038 Uiso 1 1 calc R . .
C32 C 0.6460(4) 0.9308(2) 0.44549(19) 0.0285(11) Uani 1 1 d . . .
H32 H 0.5783 0.9453 0.4691 0.034 Uiso 1 1 calc R . .
C46 C 0.3919(4) 0.8777(2) 0.38750(18) 0.0255(10) Uani 1 1 d . . .
H46 H 0.4630 0.8543 0.3745 0.031 Uiso 1 1 calc R . .
C44 C 0.1894(5) 0.8757(3) 0.4289(2) 0.0401(13) Uani 1 1 d . . .
H44 H 0.1202 0.8516 0.4433 0.048 Uiso 1 1 calc R . .
C25 C 0.4046(4) 1.1804(2) 0.37845(19) 0.0315(11) Uani 1 1 d . . .
H25 H 0.3412 1.2081 0.3628 0.038 Uiso 1 1 calc R . .
C6 C 0.4265(7) 0.7251(3) 0.2500 0.0353(17) Uani 1 2 d S . .
H6 H 0.4355 0.6778 0.2500 0.042 Uiso 1 2 calc SR . .
C11 C 0.0263(6) 1.0087(3) 0.2500 0.0362(17) Uani 1 2 d S . .
H11A H 0.0682 1.0293 0.2158 0.054 Uiso 0.50 1 calc PR . .
H11B H 0.0575 1.0283 0.2873 0.054 Uiso 0.50 1 calc PR . .
H11C H -0.0623 1.0168 0.2469 0.054 Uiso 0.50 1 calc PR . .
C35 C 0.8415(5) 0.8874(3) 0.3776(2) 0.0428(14) Uani 1 1 d . . .
H35 H 0.9093 0.8727 0.3542 0.051 Uiso 1 1 calc R . .
C26 C 0.4223(4) 1.1166(2) 0.35593(19) 0.0271(10) Uani 1 1 d . . .
H26 H 0.3720 1.1012 0.3240 0.033 Uiso 1 1 calc R . .
C33 C 0.7386(4) 0.8939(2) 0.4717(2) 0.0344(12) Uani 1 1 d . . .
H33 H 0.7358 0.8842 0.5134 0.041 Uiso 1 1 calc R . .
C34 C 0.8356(5) 0.8710(3) 0.4374(2) 0.0415(13) Uani 1 1 d . . .
H34 H 0.8979 0.8440 0.4550 0.050 Uiso 1 1 calc R . .
C7 C 0.5313(7) 0.7651(3) 0.2500 0.0325(16) Uani 1 2 d S . .
H7 H 0.6110 0.7456 0.2500 0.039 Uiso 1 2 calc SR . .
C43 C 0.1887(4) 0.9447(3) 0.4291(2) 0.0410(13) Uani 1 1 d . . .
H43 H 0.1194 0.9678 0.4447 0.049 Uiso 1 1 calc R . .
C36 C 0.7503(4) 0.9250(2) 0.3513(2) 0.0315(11) Uani 1 1 d . . .
H36 H 0.7555 0.9359 0.3100 0.038 Uiso 1 1 calc R . .
Cl3 Cl 0.06508(17) 0.56390(8) 0.41179(7) 0.0715(5) Uani 1 1 d . . .
Cl2 Cl 0.06836(19) 0.70743(8) 0.42681(8) 0.0778(6) Uani 1 1 d . . .
C12 C 0.0990(6) 0.6408(3) 0.3785(2) 0.0540(16) Uani 1 1 d . . .
H12B H 0.1868 0.6418 0.3670 0.065 Uiso 1 1 calc R . .
H12A H 0.0494 0.6460 0.3416 0.065 Uiso 1 1 calc R . .
F1 F -0.0179(3) 0.65790(18) 0.2500 0.0332(9) Uani 1 2 d S . .
F2 F -0.2217(3) 0.63080(19) 0.2500 0.0411(10) Uani 1 2 d S . .
F3 F -0.1537(3) 0.7218(2) 0.20111(19) 0.0959(15) Uani 1 1 d . . .
B1 B -0.1367(8) 0.6816(4) 0.2500 0.041(2) Uani 1 2 d S . .

loop_
_atom_site_aniso_label
_atom_site_aniso_U_11
_atom_site_aniso_U_22
_atom_site_aniso_U_33
_atom_site_aniso_U_23
_atom_site_aniso_U_13
_atom_site_aniso_U_12
Ni1 0.0159(4) 0.0195(4) 0.0156(4) 0.000 0.000 -0.0010(3)
P1 0.0180(6) 0.0244(6) 0.0162(5) -0.0008(5) -0.0006(4) 0.0007(5)
Cl1 0.0187(8) 0.0273(8) 0.0257(8) 0.000 0.000 -0.0045(6)
O1 0.017(2) 0.024(2) 0.039(3) 0.000 0.000 -0.0022(18)
C1 0.018(3) 0.023(3) 0.008(3) 0.000 0.000 -0.002(2)
C2 0.019(3) 0.011(3) 0.022(3) 0.000 0.000 -0.001(2)
N1 0.023(3) 0.023(3) 0.017(3) 0.000 0.000 -0.010(2)
C41 0.020(2) 0.027(3) 0.015(2) -0.0016(19) 0.0020(17) 0.0021(19)
C5 0.041(4) 0.017(3) 0.033(4) 0.000 0.000 -0.005(3)
C9 0.029(4) 0.018(3) 0.016(3) 0.000 0.000 0.001(3)
C21 0.025(2) 0.030(3) 0.018(2) 0.0012(19) 0.0010(19) -0.004(2)
C10 0.031(4) 0.030(4) 0.041(4) 0.000 0.000 -0.011(3)
C31 0.019(2) 0.030(3) 0.023(2) 0.000(2) -0.0045(18) 0.0009(19)
C24 0.051(3) 0.029(3) 0.020(2) -0.005(2) 0.006(2) -0.006(2)
C42 0.031(3) 0.036(3) 0.028(3) 0.004(2) 0.004(2) 0.005(2)
C3 0.025(4) 0.022(3) 0.013(3) 0.000 0.000 0.000(3)
C8 0.024(3) 0.030(4) 0.018(3) 0.000 0.000 0.002(3)
C45 0.033(3) 0.033(3) 0.027(2) 0.004(2) 0.000(2) -0.002(2)
C4 0.029(4) 0.018(3) 0.009(3) 0.000 0.000 0.004(3)
C22 0.027(3) 0.032(3) 0.022(2) 0.003(2) -0.0037(19) 0.000(2)
C23 0.039(3) 0.037(3) 0.021(2) -0.003(2) -0.003(2) -0.006(2)
C32 0.023(2) 0.036(3) 0.026(3) 0.001(2) -0.0010(19) 0.002(2)
C46 0.024(3) 0.033(3) 0.019(2) 0.000(2) 0.0042(19) 0.003(2)
C44 0.029(3) 0.047(3) 0.045(3) 0.013(3) 0.004(2) -0.009(2)
C25 0.039(3) 0.029(3) 0.026(3) 0.004(2) 0.002(2) 0.007(2)
C6 0.060(5) 0.016(4) 0.030(4) 0.000 0.000 0.004(3)
C11 0.018(3) 0.035(4) 0.056(5) 0.000 0.000 0.007(3)
C35 0.035(3) 0.059(4) 0.035(3) 0.006(3) 0.005(2) 0.021(3)
C26 0.030(3) 0.030(3) 0.021(2) -0.001(2) -0.004(2) 0.000(2)
C33 0.033(3) 0.049(3) 0.021(2) 0.008(2) -0.002(2) 0.004(2)
C34 0.033(3) 0.054(4) 0.037(3) 0.007(3) -0.001(2) 0.014(3)
C7 0.035(4) 0.037(4) 0.026(4) 0.000 0.000 0.012(3)
C43 0.024(3) 0.055(4) 0.044(3) 0.006(3) 0.012(2) 0.008(2)
C36 0.027(3) 0.045(3) 0.022(2) 0.006(2) 0.002(2) 0.011(2)
Cl3 0.0967(13) 0.0475(9) 0.0704(11) 0.0064(8) -0.0009(10) -0.0250(9)
Cl2 0.1100(15) 0.0460(10) 0.0775(12) 0.0027(9) -0.0050(11) -0.0134(10)
C12 0.066(4) 0.059(4) 0.037(3) 0.009(3) -0.006(3) -0.013(3)
F1 0.020(2) 0.032(2) 0.047(2) 0.000 0.000 -0.0030(16)
F2 0.029(2) 0.039(2) 0.055(3) 0.000 0.000 -0.0122(18)
F3 0.050(2) 0.092(3) 0.146(4) 0.078(3) -0.041(2) -0.027(2)
B1 0.026(5) 0.037(5) 0.060(6) 0.000 0.000 -0.005(4)

loop_
_atom_type_symbol
_atom_type_description
_atom_type_scat_dispersion_real
_atom_type_scat_dispersion_imag
_atom_type_scat_source
C C 0.0033 0.0016 'International Tables Vol C Tables 4.2.6.8 and 6.1.1.4'
H H 0.0000 0.0000 'International Tables Vol C Tables 4.2.6.8 and 6.1.1.4'
N N 0.0061 0.0033 'International Tables Vol C Tables 4.2.6.8 and 6.1.1.4'
O O 0.0106 0.0060 'International Tables Vol C Tables 4.2.6.8 and 6.1.1.4'
P P 0.1023 0.0942 'International Tables Vol C Tables 4.2.6.8 and 6.1.1.4'
Cl Cl 0.1484 0.1585 'International Tables Vol C Tables 4.2.6.8 and 6.1.1.4'
Ni Ni 0.3393 1.1124 'International Tables Vol C Tables 4.2.6.8 and 6.1.1.4'
B B 0.0013 0.0007 'International Tables Vol C Tables 4.2.6.8 and 6.1.1.4'
F F 0.0171 0.0103 'International Tables Vol C Tables 4.2.6.8 and 6.1.1.4'

loop_
_geom_angle_atom_site_label_1
_geom_angle_atom_site_label_2
_geom_angle_atom_site_label_3
_geom_angle
_geom_angle_site_symmetry_1
_geom_angle_site_symmetry_3
_geom_angle_publ_flag
C1 Ni1 Cl1 179.85(19) . . ?
C1 Ni1 P1 89.19(4) . . ?
Cl1 Ni1 P1 90.81(4) . . ?
C1 Ni1 P1 89.19(4) . 6_556 ?
Cl1 Ni1 P1 90.81(4) . 6_556 ?
P1 Ni1 P1 178.37(7) . 6_556 ?
C21 P1 C31 108.4(2) . . ?
C21 P1 C41 104.14(19) . . ?
C31 P1 C41 100.88(19) . . ?
C21 P1 Ni1 110.77(14) . . ?
C31 P1 Ni1 114.89(15) . . ?
C41 P1 Ni1 116.74(14) . . ?
C3 O1 C11 117.6(5) . . ?
C2 C1 C9 118.1(5) . . ?
C2 C1 Ni1 122.1(4) . . ?
C9 C1 Ni1 119.8(4) . . ?
C1 C2 C3 120.8(5) . . ?
C1 C2 H2 119.6 . . ?
C3 C2 H2 119.6 . . ?
C3 N1 C4 120.0(5) . . ?
C3 N1 C10 121.3(5) . . ?
C4 N1 C10 118.7(5) . . ?
C46 C41 C42 119.1(4) . . ?
C46 C41 P1 118.3(3) . . ?
C42 C41 P1 122.4(4) . . ?
C6 C5 C4 119.8(6) . . ?
C6 C5 H5 120.1 . . ?
C4 C5 H5 120.1 . . ?
C8 C9 C4 117.7(5) . . ?
C8 C9 C1 122.0(6) . . ?
C4 C9 C1 120.3(5) . . ?
C26 C21 C22 118.3(4) . . ?
C26 C21 P1 117.4(3) . . ?
C22 C21 P1 124.2(3) . . ?
N1 C10 H10A 109.5 . . ?
N1 C10 H10B 109.5 . . ?
H10A C10 H10B 109.5 . . ?
N1 C10 H10C 109.5 . . ?
H10A C10 H10C 109.5 . . ?
H10B C10 H10C 109.5 . . ?
C32 C31 C36 118.3(4) . . ?
C32 C31 P1 119.9(3) . . ?
C36 C31 P1 121.5(3) . . ?
C25 C24 C23 119.5(4) . . ?
C25 C24 H24 120.3 . . ?
C23 C24 H24 120.3 . . ?
C43 C42 C41 119.4(5) . . ?
C43 C42 H42 120.3 . . ?
C41 C42 H42 120.3 . . ?
O1 C3 N1 113.5(5) . . ?
O1 C3 C2 124.5(5) . . ?
N1 C3 C2 122.0(5) . . ?
C7 C8 C9 121.8(6) . . ?
C7 C8 H8 119.1 . . ?
C9 C8 H8 119.1 . . ?
C44 C45 C46 119.8(5) . . ?
C44 C45 H45 120.1 . . ?
C46 C45 H45 120.1 . . ?
C5 C4 N1 120.6(6) . . ?
C5 C4 C9 120.6(6) . . ?
N1 C4 C9 118.9(5) . . ?
C23 C22 C21 120.3(4) . . ?
C23 C22 H22 119.9 . . ?
C21 C22 H22 119.9 . . ?
C22 C23 C24 121.1(4) . . ?
C22 C23 H23 119.4 . . ?
C24 C23 H23 119.4 . . ?
C33 C32 C31 120.9(4) . . ?
C33 C32 H32 119.5 . . ?
C31 C32 H32 119.5 . . ?
C41 C46 C45 121.2(4) . . ?
C41 C46 H46 119.4 . . ?
C45 C46 H46 119.4 . . ?
C45 C44 C43 119.6(5) . . ?
C45 C44 H44 120.2 . . ?
C43 C44 H44 120.2 . . ?
C26 C25 C24 119.5(4) . . ?
C26 C25 H25 120.3 . . ?
C24 C25 H25 120.3 . . ?
C5 C6 C7 121.7(6) . . ?
C5 C6 H6 119.2 . . ?
C7 C6 H6 119.2 . . ?
O1 C11 H11A 109.5 . . ?
O1 C11 H11B 109.5 . . ?
H11A C11 H11B 109.5 . . ?
O1 C11 H11C 109.5 . . ?
H11A C11 H11C 109.5 . . ?
H11B C11 H11C 109.5 . . ?
C36 C35 C34 120.7(5) . . ?
C36 C35 H35 119.7 . . ?
C34 C35 H35 119.7 . . ?
C25 C26 C21 121.3(4) . . ?
C25 C26 H26 119.4 . . ?
C21 C26 H26 119.4 . . ?
C32 C33 C34 119.9(4) . . ?
C32 C33 H33 120.0 . . ?
C34 C33 H33 120.0 . . ?
C35 C34 C33 119.7(5) . . ?
C35 C34 H34 120.2 . . ?
C33 C34 H34 120.2 . . ?
C8 C7 C6 118.5(6) . . ?
C8 C7 H7 120.7 . . ?
C6 C7 H7 120.7 . . ?
C44 C43 C42 120.9(5) . . ?
C44 C43 H43 119.5 . . ?
C42 C43 H43 119.5 . . ?
C35 C36 C31 120.5(4) . . ?
C35 C36 H36 119.8 . . ?
C31 C36 H36 119.8 . . ?
Cl2 C12 Cl3 111.6(3) . . ?
Cl2 C12 H12B 109.3 . . ?
Cl3 C12 H12B 109.3 . . ?
Cl2 C12 H12A 109.3 . . ?
Cl3 C12 H12A 109.3 . . ?
H12B C12 H12A 108.0 . . ?
F3 B1 F3 105.9(7) 6_556 . ?
F3 B1 F2 110.1(4) 6_556 . ?
F3 B1 F2 110.1(4) . . ?
F3 B1 F1 109.2(4) 6_556 . ?
F3 B1 F1 109.2(4) . . ?
F2 B1 F1 112.1(7) . . ?

loop_
_geom_bond_atom_site_label_1
_geom_bond_atom_site_label_2
_geom_bond_distance
_geom_bond_site_symmetry_2
_geom_bond_publ_flag
Ni1 C1 1.874(6) . ?
Ni1 Cl1 2.2158(16) . ?
Ni1 P1 2.2346(10) . ?
Ni1 P1 2.2346(10) 6_556 ?
P1 C21 1.816(4) . ?
P1 C31 1.824(4) . ?
P1 C41 1.833(4) . ?
O1 C3 1.334(7) . ?
O1 C11 1.447(7) . ?
C1 C2 1.378(8) . ?
C1 C9 1.429(8) . ?
C2 C3 1.383(8) . ?
C2 H2 0.9500 . ?
N1 C3 1.355(7) . ?
N1 C4 1.403(8) . ?
N1 C10 1.475(7) . ?
C41 C46 1.381(6) . ?
C41 C42 1.393(6) . ?
C5 C6 1.365(9) . ?
C5 C4 1.394(8) . ?
C5 H5 0.9500 . ?
C9 C8 1.405(8) . ?
C9 C4 1.407(8) . ?
C21 C26 1.399(6) . ?
C21 C22 1.399(6) . ?
C10 H10A 0.9800 . ?
C10 H10B 0.9800 . ?
C10 H10C 0.9800 . ?
C31 C32 1.391(6) . ?
C31 C36 1.395(6) . ?
C24 C25 1.389(6) . ?
C24 C23 1.390(7) . ?
C24 H24 0.9500 . ?
C42 C43 1.391(7) . ?
C42 H42 0.9500 . ?
C8 C7 1.380(9) . ?
C8 H8 0.9500 . ?
C45 C44 1.379(7) . ?
C45 C46 1.384(6) . ?
C45 H45 0.9500 . ?
C22 C23 1.372(6) . ?
C22 H22 0.9500 . ?
C23 H23 0.9500 . ?
C32 C33 1.381(6) . ?
C32 H32 0.9500 . ?
C46 H46 0.9500 . ?
C44 C43 1.379(7) . ?
C44 H44 0.9500 . ?
C25 C26 1.386(6) . ?
C25 H25 0.9500 . ?
C6 C7 1.393(10) . ?
C6 H6 0.9500 . ?
C11 H11A 0.9800 . ?
C11 H11B 0.9800 . ?
C11 H11C 0.9800 . ?
C35 C36 1.376(6) . ?
C35 C34 1.377(7) . ?
C35 H35 0.9500 . ?
C26 H26 0.9500 . ?
C33 C34 1.382(7) . ?
C33 H33 0.9500 . ?
C34 H34 0.9500 . ?
C7 H7 0.9500 . ?
C43 H43 0.9500 . ?
C36 H36 0.9500 . ?
Cl3 C12 1.748(5) . ?
Cl2 C12 1.746(6) . ?
C12 H12B 0.9900 . ?
C12 H12A 0.9900 . ?
F1 B1 1.377(9) . ?
F2 B1 1.374(9) . ?
F3 B1 1.368(6) . ?
B1 F3 1.368(6) 6_556 ?

loop_
_geom_torsion_atom_site_label_1
_geom_torsion_atom_site_label_2
_geom_torsion_atom_site_label_3
_geom_torsion_atom_site_label_4
_geom_torsion
_geom_torsion_site_symmetry_1
_geom_torsion_site_symmetry_2
_geom_torsion_site_symmetry_3
_geom_torsion_site_symmetry_4
_geom_torsion_publ_flag
C1 Ni1 P1 C21 -124.0(2) . . . . ?
Cl1 Ni1 P1 C21 55.81(16) . . . . ?
P1 Ni1 P1 C21 -115(3) 6_556 . . . ?
C1 Ni1 P1 C31 112.7(2) . . . . ?
Cl1 Ni1 P1 C31 -67.44(17) . . . . ?
P1 Ni1 P1 C31 122(3) 6_556 . . . ?
C1 Ni1 P1 C41 -5.1(2) . . . . ?
Cl1 Ni1 P1 C41 174.73(16) . . . . ?
P1 Ni1 P1 C41 4(3) 6_556 . . . ?
Cl1 Ni1 C1 C2 0(27) . . . . ?
P1 Ni1 C1 C2 89.87(4) . . . . ?
P1 Ni1 C1 C2 -89.87(4) 6_556 . . . ?
Cl1 Ni1 C1 C9 180(27) . . . . ?
P1 Ni1 C1 C9 -90.13(4) . . . . ?
P1 Ni1 C1 C9 90.13(4) 6_556 . . . ?
C9 C1 C2 C3 0.0 . . . . ?
Ni1 C1 C2 C3 180.0 . . . . ?
C21 P1 C41 C46 -160.9(3) . . . . ?
C31 P1 C41 C46 -48.6(4) . . . . ?
Ni1 P1 C41 C46 76.6(4) . . . . ?
C21 P1 C41 C42 24.7(4) . . . . ?
C31 P1 C41 C42 137.0(4) . . . . ?
Ni1 P1 C41 C42 -97.7(4) . . . . ?
C2 C1 C9 C8 180.0 . . . . ?
Ni1 C1 C9 C8 0.0 . . . . ?
C2 C1 C9 C4 0.0 . . . . ?
Ni1 C1 C9 C4 180.0 . . . . ?
C31 P1 C21 C26 177.1(3) . . . . ?
C41 P1 C21 C26 -76.1(4) . . . . ?
Ni1 P1 C21 C26 50.2(4) . . . . ?
C31 P1 C21 C22 -5.5(4) . . . . ?
C41 P1 C21 C22 101.3(4) . . . . ?
Ni1 P1 C21 C22 -132.4(3) . . . . ?
C21 P1 C31 C32 69.3(4) . . . . ?
C41 P1 C31 C32 -39.7(4) . . . . ?
Ni1 P1 C31 C32 -166.2(3) . . . . ?
C21 P1 C31 C36 -116.5(4) . . . . ?
C41 P1 C31 C36 134.5(4) . . . . ?
Ni1 P1 C31 C36 8.0(4) . . . . ?
C46 C41 C42 C43 0.3(7) . . . . ?
P1 C41 C42 C43 174.7(4) . . . . ?
C11 O1 C3 N1 180.0 . . . . ?
C11 O1 C3 C2 0.0 . . . . ?
C4 N1 C3 O1 180.0 . . . . ?
C10 N1 C3 O1 0.0 . . . . ?
C4 N1 C3 C2 0.0 . . . . ?
C10 N1 C3 C2 180.0 . . . . ?
C1 C2 C3 O1 180.0 . . . . ?
C1 C2 C3 N1 0.0 . . . . ?
C4 C9 C8 C7 0.0 . . . . ?
C1 C9 C8 C7 180.0 . . . . ?
C6 C5 C4 N1 180.0 . . . . ?
C6 C5 C4 C9 0.0 . . . . ?
C3 N1 C4 C5 180.0 . . . . ?
C10 N1 C4 C5 0.0 . . . . ?
C3 N1 C4 C9 0.0 . . . . ?
C10 N1 C4 C9 180.0 . . . . ?
C8 C9 C4 C5 0.0 . . . . ?
C1 C9 C4 C5 180.0 . . . . ?
C8 C9 C4 N1 180.0 . . . . ?
C1 C9 C4 N1 0.0 . . . . ?
C26 C21 C22 C23 0.2(6) . . . . ?
P1 C21 C22 C23 -177.1(3) . . . . ?
C21 C22 C23 C24 1.6(7) . . . . ?
C25 C24 C23 C22 -1.8(7) . . . . ?
C36 C31 C32 C33 0.3(7) . . . . ?
P1 C31 C32 C33 174.7(4) . . . . ?
C42 C41 C46 C45 2.0(6) . . . . ?
P1 C41 C46 C45 -172.6(3) . . . . ?
C44 C45 C46 C41 -2.6(7) . . . . ?
C46 C45 C44 C43 0.8(7) . . . . ?
C23 C24 C25 C26 0.1(7) . . . . ?
C4 C5 C6 C7 0.0 . . . . ?
C24 C25 C26 C21 1.7(7) . . . . ?
C22 C21 C26 C25 -1.9(6) . . . . ?
P1 C21 C26 C25 175.7(3) . . . . ?
C31 C32 C33 C34 -1.9(7) . . . . ?
C36 C35 C34 C33 -1.7(8) . . . . ?
C32 C33 C34 C35 2.5(8) . . . . ?
C9 C8 C7 C6 0.0 . . . . ?
C5 C6 C7 C8 0.0 . . . . ?
C45 C44 C43 C42 1.6(8) . . . . ?
C41 C42 C43 C44 -2.1(7) . . . . ?
C34 C35 C36 C31 0.1(8) . . . . ?
C32 C31 C36 C35 0.6(7) . . . . ?
P1 C31 C36 C35 -173.7(4) . . . . ?
